data_2102094
loop_
_publ_author_name
'Boese, Roland'
'Gehrke, Annette'
'Kapon, Moshe'
'Herbstein, Frank H.'

_publ_section_title
;
 Determining the crystal structure of twinned 2-methylpyrazine
;
_journal_issue 4
_journal_name_full 'Acta Crystallographica Section B'
_journal_page_first 677
_journal_page_last 681
_journal_paper_doi 10.1107/S0108768199016547
_journal_volume 56
_journal_year 2000
_chemical_formula_sum 'C5 H6 N2'
_chemical_formula_weight 94.12
_chemical_melting_point 242
_chemical_name_common 2-Methylpyrazine
_chemical_name_systematic
;
 pyrazine,     2-methyl
;
_space_group_IT_number 82
_symmetry_cell_setting tetragonal
_symmetry_space_group_name_Hall 'I -4'
_symmetry_space_group_name_H-M 'I -4'
_audit_creation_method SHELXL-97
_cell_angle_alpha 90.00
_cell_angle_beta 90.00
_cell_angle_gamma 90.00
_cell_formula_units_Z 16
_cell_length_a 13.799(2)
_cell_length_b 13.799(2)
_cell_length_c 10.876(2)
_cell_measurement_reflns_used 50
_cell_measurement_temperature 168(2)
_cell_measurement_theta_max 45
_cell_measurement_theta_min 3
_cell_volume 2070.9(6)
_computing_cell_refinement
;
'Siemens P3-PC diffractometer program V.4.24'
;
_computing_data_collection
;
'Siemens P3-PC diffractometer program V.4.24'
;
_computing_data_reduction ' Siemens XDISK V.4.20.2 1991 PC'
_computing_structure_refinement 'SHELXL-97 (Sheldrick, 1997)'
_computing_structure_solution 'SHELXS-97 (Sheldrick, 1990)'
_diffrn_ambient_temperature 168(2)
_diffrn_measured_fraction_theta_full 1.000
_diffrn_measured_fraction_theta_max 1.000
_diffrn_measurement_device_type 'Nicolet R3m/V four circle diffractometer'
_diffrn_measurement_method 'Wyckoff scan mode'
_diffrn_radiation_monochromator graphite
_diffrn_radiation_source 'fine-focus sealed tube'
_diffrn_radiation_type MoK\a
_diffrn_radiation_wavelength .71073
_diffrn_reflns_av_R_equivalents .0225
_diffrn_reflns_av_sigmaI/netI .0248
_diffrn_reflns_limit_h_max 14
_diffrn_reflns_limit_h_min -11
_diffrn_reflns_limit_k_max 14
_diffrn_reflns_limit_k_min -11
_diffrn_reflns_limit_l_max 11
_diffrn_reflns_limit_l_min -10
_diffrn_reflns_number 2877
_diffrn_reflns_theta_full 22.55
_diffrn_reflns_theta_max 22.55
_diffrn_reflns_theta_min 2.09
_diffrn_standards_decay_% 2.7
_diffrn_standards_interval_count 100
_diffrn_standards_number 2
_exptl_absorpt_coefficient_mu .079
_exptl_absorpt_correction_type none
_exptl_crystal_colour colorless
_exptl_crystal_density_diffrn 1.208
_exptl_crystal_density_method 'not measured'
_exptl_crystal_description cylindrical
_exptl_crystal_F_000 800
_exptl_crystal_size_rad .15
_refine_diff_density_max .105
_refine_diff_density_min -.110
_refine_ls_abs_structure_details 'Flack H D (1983), Acta Cryst. A39, 876-881'
_refine_ls_abs_structure_Flack -.2(19)
_refine_ls_extinction_coef .0118(11)
_refine_ls_extinction_method SHELXL
_refine_ls_goodness_of_fit_ref 1.057
_refine_ls_hydrogen_treatment mixed
_refine_ls_matrix_type full
_refine_ls_number_parameters 177
_refine_ls_number_reflns 1357
_refine_ls_number_restraints 0
_refine_ls_restrained_S_all 1.057
_refine_ls_R_factor_all .0226
_refine_ls_R_factor_gt .0213
_refine_ls_shift/su_max .009
_refine_ls_shift/su_mean .002
_refine_ls_structure_factor_coef Fsqd
_refine_ls_weighting_details 'calc w=1/[\s^2^(Fo^2^)+(0.0324P)^2^+0.0103P] where P=(Fo^2^+2Fc^2^)/3'
_refine_ls_weighting_scheme calc
_refine_ls_wR_factor_ref .0501
_reflns_number_gt 1322
_reflns_number_total 1357
_reflns_threshold_expression >2sigma(I)
_cod_data_source_file cf0007.cif
_cod_data_source_block 168K
_cod_depositor_comments
;
The following automatic conversions were performed:
'_symmetry_cell_setting' value 'Tetragonal' changed to 'tetragonal'
according to '/home/saulius/struct/CIF-dictionaries/cif_core.dic'
dictionary named 'cif_core.dic' version 2.4.1 from 2010-06-29.

Automatic conversion script
Id: cif_fix_enum 1527 2010-12-29 10:47:43Z saulius 

The following automatic conversions were performed:

'_symmetry_cell_setting' value 'Tetragonal' changed to 'tetragonal'
according to /home/saulius/struct/CIF-dictionaries/cif_core.dic
dictionary named 'cif_core.dic' version 2.4.1 from 2010-06-29.

Automatic conversion script
Id: cif_fix_values 1715 2011-07-08 13:25:40Z adriana 
;
_cod_original_cell_volume 2071.0(6)
_cod_original_sg_symbol_H-M I-4
_cod_database_code 2102094

loop_
_symmetry_equiv_pos_as_xyz
'x, y, z'
'-x, -y, z'
'y, -x, -z'
'-y, x, -z'
'x+1/2, y+1/2, z+1/2'
'-x+1/2, -y+1/2, z+1/2'
'y+1/2, -x+1/2, -z+1/2'
'-y+1/2, x+1/2, -z+1/2'

loop_
_atom_site_label
_atom_site_fract_x
_atom_site_fract_y
_atom_site_fract_z
_atom_site_U_iso_or_equiv
_atom_site_adp_type
_atom_site_calc_flag
_atom_site_occupancy
_atom_site_type_symbol
N1A .01817(13) .13390(12) .15819(14) .0518(5) Uani d 1 N
C2A .04174(16) .13994(14) .27625(18) .0414(5) Uani d 1 C
C3A -.02827(17) .12962(16) .3652(2) .0504(6) Uani d 1 C
H3A -.0129(14) .1323(16) .442(2) .046(6) Uiso d 1 H
N4A -.12136(14) .11422(17) .34185(16) .0588(6) Uani d 1 N
C5A -.14397(19) .10959(18) .2230(2) .0562(6) Uani d 1 C
H5A -.2113(19) .1013(16) .200(2) .057(6) Uiso d 1 H
C6A -.07612(19) .11796(17) .1336(2) .0560(6) Uani d 1 C
H6A -.0946(18) .1145(18) .046(3) .077(8) Uiso d 1 H
C7A .14578(19) .1573(2) .3079(2) .0601(7) Uani d 1 C
H7A1 .193(2) .101(2) .268(3) .095(9) Uiso d 1 H
H7A2 .1588(19) .150(2) .404(3) .095(9) Uiso d 1 H
H7A3 .1667(16) .2122(18) .268(2) .056(7) Uiso d 1 H
N1B .47406(14) .12734(14) -.09532(14) .0541(5) Uani d 1 N
C2B .44816(16) .13104(15) .0227(2) .0444(5) Uani d 1 C
C3B .51810(16) .12665(16) .1137(2) .0471(5) Uani d 1 C
H3B .5002(15) .1305(14) .204(2) .055(6) Uiso d 1 H
N4B .61292(14) .11852(14) .09180(16) .0515(6) Uani d 1 N
C5B .63781(19) .11532(18) -.0264(2) .0525(6) Uani d 1 C
H5B .710(2) .110(2) -.044(3) .083(8) Uiso d 1 H
C6B .56840(17) .11904(17) -.1185(2) .0556(6) Uani d 1 C
H6B .5974(16) .1127(18) -.196(3) .065(8) Uiso d 1 H
C7B .34303(19) .1395(2) .0527(3) .0585(6) Uani d 1 C
H7B1 .308(3) .127(3) -.034(4) .143(12) Uiso d 1 H
H7B2 .318(3) .209(3) .056(4) .127(12) Uiso d 1 H
H7B3 .318(2) .093(2) .096(3) .110(13) Uiso d 1 H

loop_
_atom_site_aniso_label
_atom_site_aniso_U_11
_atom_site_aniso_U_22
_atom_site_aniso_U_33
_atom_site_aniso_U_12
_atom_site_aniso_U_13
_atom_site_aniso_U_23
N1A .0653(14) .0509(12) .0392(11) -.0013(10) .0038(8) -.0019(9)
C2A .0526(12) .0372(11) .0343(11) .0004(10) .0004(9) -.0003(8)
C3A .0577(16) .0583(13) .0353(13) .0028(10) -.0020(10) .0030(10)
N4A .0506(11) .0764(14) .0494(9) -.0009(10) .0011(9) .0045(11)
C5A .0541(15) .0585(15) .0559(14) .0048(14) -.0071(12) .0050(13)
C6A .0734(16) .0601(15) .0346(13) .0020(12) -.0136(12) .0010(11)
C7A .0506(14) .0698(18) .0598(16) -.0019(13) .0034(12) .0028(15)
N1B .0702(13) .0622(12) .0299(11) .0027(10) -.0048(8) -.0043(9)
C2B .0538(13) .0360(11) .0435(14) -.0087(11) -.0028(10) -.0034(9)
C3B .0605(14) .0521(12) .0288(12) -.0030(11) -.0001(9) -.0010(9)
N4B .0526(12) .0572(11) .0445(10) -.0039(9) -.0045(8) -.0033(9)
C5B .0577(14) .0488(11) .0510(14) .0008(12) .0109(12) -.0040(12)
C6B .0741(17) .0555(15) .0374(14) .0041(13) .0092(13) -.0044(10)
C7B .0545(15) .0566(16) .0644(17) .0017(13) .0008(12) .0002(14)

loop_
_atom_type_symbol
_atom_type_description
_atom_type_scat_dispersion_real
_atom_type_scat_dispersion_imag
_atom_type_scat_source
C C .0033 .0016 'International Tables Vol C Tables 4.2.6.8 and 6.1.1.4'
H H .0000 .0000 'International Tables Vol C Tables 4.2.6.8 and 6.1.1.4'
N N .0061 .0033 'International Tables Vol C Tables 4.2.6.8 and 6.1.1.4'

loop_
_geom_angle_atom_site_label_1
_geom_angle_atom_site_label_2
_geom_angle_atom_site_label_3
_geom_angle
C2A N1A C6A 116.04(19)
N1A C2A C3A 120.13(19)
N1A C2A C7A 117.9(2)
C3A C2A C7A 122.0(2)
N4A C3A C2A 124.3(2)
C3A N4A C5A 114.8(2)
N4A C5A C6A 122.0(2)
N1A C6A C5A 122.7(2)
C6B N1B C2B 116.6(2)
N1B C2B C3B 120.0(2)
N1B C2B C7B 118.3(2)
C3B C2B C7B 121.7(2)
N4B C3B C2B 124.1(2)
C5B N4B C3B 115.3(2)
N4B C5B C6B 121.2(2)
N1B C6B C5B 122.8(2)

loop_
_geom_bond_atom_site_label_1
_geom_bond_atom_site_label_2
_geom_bond_distance
N1A C2A 1.327(3)
N1A C6A 1.346(3)
C2A C3A 1.374(3)
C2A C7A 1.496(3)
C3A N4A 1.326(3)
N4A C5A 1.332(3)
C5A C6A 1.354(3)
N1B C6B 1.331(3)
N1B C2B 1.333(3)
C2B C3B 1.384(3)
C2B C7B 1.492(4)
C3B N4B 1.335(3)
N4B C5B 1.331(3)
C5B C6B 1.387(3)

loop_
_cod_related_entry_id
_cod_related_entry_database
_cod_related_entry_code
1 ChemSpider 7688
